data_4089003
loop_
_publ_author_name
'\"Ozg\"un, Thomas'
'Chen, Guo-Qiang'
'Daniliuc, Constantin G.'
'McQuilken, Alison C.'
'Warren, Timothy H.'
'Knitsch, Robert'
'Eckert, Hellmut'
'Kehr, Gerald'
'Erker, Gerhard'

_publ_section_title
;
 Unsaturated Vicinal Frustrated Lewis Pair Formation by Electrocyclic Ring
 Closure and Their Reaction with Nitric Oxide
;
_journal_issue 21
_journal_name_full Organometallics
_journal_page_first 3667
_journal_paper_doi 10.1021/acs.organomet.6b00627
_journal_volume 35
_journal_year 2016
_chemical_formula_sum 'C48 H43 B Cl4 F10 N O P'
_chemical_formula_weight 1023.41
_space_group_crystal_system triclinic
_space_group_IT_number 2
_space_group_name_Hall '-P 1'
_space_group_name_H-M_alt 'P -1'
_atom_sites_solution_hydrogens mixed
_cell_angle_alpha 111.7420(10)
_cell_angle_beta 96.4910(10)
_cell_angle_gamma 108.6470(10)
_cell_formula_units_Z 2
_cell_length_a 12.4000(4)
_cell_length_b 14.3827(5)
_cell_length_c 15.1428(5)
_cell_measurement_reflns_used 9930
_cell_measurement_temperature 101.(2)
_cell_measurement_theta_max 27.5019
_cell_measurement_theta_min 2.6268
_cell_volume 2293.16(14)
_computing_cell_refinement 'SAINT V8.34A (Bruker AXS Inc., 2013)'
_computing_data_collection
;
APEX2 v.2014.1-1 (Bruker AXS Inc., 2014)

;
_computing_data_reduction 'SAINT V8.34A (Bruker AXS Inc., 2013)'
_computing_molecular_graphics 'XP (Sheldrick, 2014)'
_computing_publication_material 'SHELXL-2014 (Sheldrick, 2014)'
_computing_structure_refinement 'SHELXL-2014/7 (Sheldrick, 2014)'
_computing_structure_solution 'SHELXL-2014 (Sheldrick, 2014)'
_diffrn_ambient_temperature 101.(2)
_diffrn_detector_area_resol_mean 10.4167
_diffrn_measured_fraction_theta_full 0.999
_diffrn_measured_fraction_theta_max 0.999
_diffrn_measurement_device_type 'Bruker D8 Venture PHOTON 100 CMOS'
_diffrn_measurement_method 'omega and phi scans'
_diffrn_radiation_monochromator 'MX mirror'
_diffrn_radiation_type 'Mo K\a'
_diffrn_radiation_wavelength 0.71073
_diffrn_reflns_av_R_equivalents 0.0429
_diffrn_reflns_av_unetI/netI 0.0349
_diffrn_reflns_limit_h_max 15
_diffrn_reflns_limit_h_min -15
_diffrn_reflns_limit_k_max 17
_diffrn_reflns_limit_k_min -17
_diffrn_reflns_limit_l_max 18
_diffrn_reflns_limit_l_min -18
_diffrn_reflns_number 38746
_diffrn_reflns_theta_full 26.37
_diffrn_reflns_theta_max 26.37
_diffrn_reflns_theta_min 2.57
_diffrn_source 'Mo ImS'
_diffrn_source_type 'micro focus tube'
_exptl_absorpt_coefficient_mu 0.373
_exptl_absorpt_correction_T_max 0.98
_exptl_absorpt_correction_T_min 0.93
_exptl_absorpt_correction_type multi-scan
_exptl_absorpt_process_details
;
Bruker AXS (2014). SADABS, Version 2014/2, Bruker AXS Inc., Madison, Wisconsin,
USA.
;
_exptl_crystal_colour colourless
_exptl_crystal_density_diffrn 1.482
_exptl_crystal_density_method 'not measured'
_exptl_crystal_description plate
_exptl_crystal_F_000 1048
_exptl_crystal_size_max 0.160
_exptl_crystal_size_mid 0.100
_exptl_crystal_size_min 0.050
_refine_diff_density_max 0.593
_refine_diff_density_min -0.571
_refine_ls_extinction_method none
_refine_ls_goodness_of_fit_ref 1.055
_refine_ls_hydrogen_treatment mixed
_refine_ls_matrix_type full
_refine_ls_number_parameters 661
_refine_ls_number_reflns 9367
_refine_ls_number_restraints 110
_refine_ls_restrained_S_all 1.060
_refine_ls_R_factor_all 0.0579
_refine_ls_R_factor_gt 0.0409
_refine_ls_shift/su_max 0.001
_refine_ls_shift/su_mean 0.000
_refine_ls_structure_factor_coef Fsqd
_refine_ls_weighting_details 'w=1/[\s^2^(Fo^2^)+(0.0328P)^2^+2.1162P] where P=(Fo^2^+2Fc^2^)/3'
_refine_ls_weighting_scheme calc
_refine_ls_wR_factor_gt 0.0882
_refine_ls_wR_factor_ref 0.0963
_reflns_number_gt 7502
_reflns_number_total 9367
_reflns_threshold_expression 'I > 2\s(I)'
_cod_data_source_file om6b00627_si_002.cif
_cod_data_source_block erk8046
_cod_original_cell_volume 2293.16(13)
_cod_database_code 4089003

loop_
_space_group_symop_operation_xyz
'x, y, z'
'-x, -y, -z'

loop_
_atom_site_type_symbol
_atom_site_label
_atom_site_fract_x
_atom_site_fract_y
_atom_site_fract_z
_atom_site_U_iso_or_equiv
_atom_site_adp_type
_atom_site_calc_flag
_atom_site_refinement_flags_adp
_atom_site_refinement_flags_occupancy
_atom_site_refinement_flags_posn
_atom_site_occupancy
_atom_site_disorder_assembly
_atom_site_disorder_group
B B1 0.36232(18) 0.59060(17) 0.24312(15) 0.0120(4) Uani d . . . 1.0 . .
C C1 0.55599(16) 0.72975(15) 0.23602(13) 0.0113(4) Uani d . . . 1.0 . .
N N1 0.47307(13) 0.60659(12) 0.31533(11) 0.0117(3) Uani d . . . 1.0 . .
O O1 0.46492(12) 0.55489(12) 0.37985(10) 0.0177(3) Uani d . . . 1.0 . .
H H1 0.458(2) 0.491(2) 0.345(2) 0.039(8) Uiso d . . . 1.0 . .
P P1 0.60723(4) 0.67942(4) 0.31859(3) 0.01039(11) Uani d . . . 1.0 . .
C C2 0.42441(16) 0.67300(14) 0.19691(13) 0.0112(4) Uani d . . . 1.0 . .
C C3 0.37163(16) 0.69487(15) 0.12939(13) 0.0121(4) Uani d . . . 1.0 . .
H H3 0.288 0.6624 0.1067 0.015 Uiso calc U . R 1.0 . .
C C4 0.43923(16) 0.76875(15) 0.08790(13) 0.0140(4) Uani d . . . 1.0 . .
H H4 0.4638 0.7229 0.0329 0.017 Uiso calc U . R 1.0 . .
C C5 0.55438(16) 0.85885(15) 0.16511(13) 0.0124(4) Uani d . . . 1.0 . .
H H5 0.608 0.8874 0.1283 0.015 Uiso calc U . R 1.0 . .
C C6 0.54279(17) 0.95753(16) 0.24466(14) 0.0168(4) Uani d . . . 1.0 . .
H H6A 0.4994 0.9887 0.2128 0.02 Uiso calc U . R 1.0 . .
H H6B 0.4979 0.9339 0.2879 0.02 Uiso calc U . R 1.0 . .
C C7 0.66600(18) 1.04394(16) 0.30629(15) 0.0197(4) Uani d . . . 1.0 . .
H H7A 0.706 1.0741 0.2642 0.024 Uiso calc U . R 1.0 . .
H H7B 0.6577 1.1042 0.3603 0.024 Uiso calc U . R 1.0 . .
C C8 0.74304(18) 0.99909(16) 0.35064(14) 0.0179(4) Uani d . . . 1.0 . .
H H8A 0.7128 0.9838 0.4037 0.022 Uiso calc U . R 1.0 . .
H H8B 0.8247 1.0548 0.3804 0.022 Uiso calc U . R 1.0 . .
C C9 0.74445(17) 0.89402(16) 0.27253(14) 0.0153(4) Uani d . . . 1.0 . .
H H9A 0.7854 0.9102 0.2243 0.018 Uiso calc U . R 1.0 . .
H H9B 0.7865 0.8619 0.3044 0.018 Uiso calc U . R 1.0 . .
C C10 0.61838(16) 0.81603(15) 0.22157(13) 0.0118(4) Uani d . . . 1.0 . .
C C11 0.69652(16) 0.79406(15) 0.43642(13) 0.0121(4) Uani d . . . 1.0 . .
C C12 0.63937(17) 0.84811(15) 0.50137(14) 0.0143(4) Uani d . . . 1.0 . .
C C13 0.70668(18) 0.93415(16) 0.59228(14) 0.0165(4) Uani d . . . 1.0 . .
H H13 0.6678 0.9695 0.6355 0.02 Uiso calc U . R 1.0 . .
C C14 0.82865(18) 0.97015(16) 0.62201(14) 0.0180(4) Uani d . . . 1.0 . .
C C15 0.88333(18) 0.92022(16) 0.55584(14) 0.0182(4) Uani d . . . 1.0 . .
H H15 0.9669 0.946 0.5742 0.022 Uiso calc U . R 1.0 . .
C C16 0.82185(17) 0.83398(16) 0.46351(14) 0.0152(4) Uani d . . . 1.0 . .
C C17 0.50857(17) 0.82058(17) 0.47666(15) 0.0195(4) Uani d . . . 1.0 . .
H H17A 0.491 0.876 0.5268 0.029 Uiso calc U . R 1.0 . .
H H17B 0.4665 0.7493 0.4751 0.029 Uiso calc U . R 1.0 . .
H H17C 0.4832 0.8185 0.412 0.029 Uiso calc U . R 1.0 . .
C C18 0.8982(2) 1.06130(18) 0.72209(15) 0.0260(5) Uani d . . . 1.0 . .
H H18A 0.9827 1.0817 0.7269 0.039 Uiso calc U . R 1.0 . .
H H18B 0.8791 1.0372 0.7731 0.039 Uiso calc U . R 1.0 . .
H H18C 0.8781 1.1243 0.7314 0.039 Uiso calc U . R 1.0 . .
C C19 0.89946(17) 0.79441(17) 0.40125(15) 0.0193(4) Uani d . . . 1.0 . .
H H19A 0.9731 0.8559 0.4154 0.029 Uiso calc U . R 1.0 . .
H H19B 0.8582 0.7621 0.3313 0.029 Uiso calc U . R 1.0 . .
H H19C 0.9173 0.7397 0.4167 0.029 Uiso calc U . R 1.0 . .
C C21 0.68547(16) 0.58926(15) 0.28185(13) 0.0123(4) Uani d . . . 1.0 . .
C C22 0.69383(16) 0.54481(15) 0.18331(13) 0.0141(4) Uani d . . . 1.0 . .
C C23 0.75858(17) 0.48032(16) 0.15967(14) 0.0181(4) Uani d . . . 1.0 . .
H H23 0.7661 0.4524 0.0942 0.022 Uiso calc U . R 1.0 . .
C C24 0.81289(17) 0.45489(16) 0.22799(15) 0.0185(4) Uani d . . . 1.0 . .
C C25 0.79682(17) 0.49305(16) 0.32204(14) 0.0178(4) Uani d . . . 1.0 . .
H H25 0.8298 0.4732 0.3685 0.021 Uiso calc U . R 1.0 . .
C C26 0.73405(17) 0.55948(16) 0.35116(14) 0.0159(4) Uani d . . . 1.0 . .
C C27 0.63435(19) 0.56127(17) 0.10101(14) 0.0193(4) Uani d . . . 1.0 . .
H H27A 0.5514 0.5459 0.1006 0.029 Uiso calc U . R 1.0 . .
H H27B 0.6392 0.5119 0.0378 0.029 Uiso calc U . R 1.0 . .
H H27C 0.6738 0.6367 0.1111 0.029 Uiso calc U . R 1.0 . .
C C28 0.8854(2) 0.38707(18) 0.19983(16) 0.0273(5) Uani d . . . 1.0 . .
H H28A 0.8417 0.3231 0.1371 0.041 Uiso calc U . R 1.0 . .
H H28B 0.9013 0.3635 0.2511 0.041 Uiso calc U . R 1.0 . .
H H28C 0.9601 0.4306 0.193 0.041 Uiso calc U . R 1.0 . .
C C29 0.7267(2) 0.59441(18) 0.45718(15) 0.0231(5) Uani d . . . 1.0 . .
H H29A 0.7047 0.5311 0.472 0.035 Uiso calc U . R 1.0 . .
H H29B 0.6672 0.6258 0.4666 0.035 Uiso calc U . R 1.0 . .
H H29C 0.8036 0.6489 0.5014 0.035 Uiso calc U . R 1.0 . .
C C31 0.26819(16) 0.61755(15) 0.30782(13) 0.0126(4) Uani d . . . 1.0 . .
C C32 0.21034(17) 0.54701(15) 0.34579(13) 0.0138(4) Uani d . . . 1.0 . .
F F32 0.21871(10) 0.44910(9) 0.31970(8) 0.0187(2) Uani d . . . 1.0 . .
C C33 0.14099(17) 0.56796(16) 0.41002(14) 0.0161(4) Uani d . . . 1.0 . .
F F33 0.08765(10) 0.49461(10) 0.44299(9) 0.0227(3) Uani d . . . 1.0 . .
C C34 0.12641(17) 0.66480(17) 0.43994(14) 0.0169(4) Uani d . . . 1.0 . .
F F34 0.06210(11) 0.68879(11) 0.50458(9) 0.0253(3) Uani d . . . 1.0 . .
C C35 0.17889(17) 0.73694(15) 0.40298(14) 0.0151(4) Uani d . . . 1.0 . .
F F35 0.16624(10) 0.83254(9) 0.43119(9) 0.0216(3) Uani d . . . 1.0 . .
C C36 0.24638(16) 0.71221(15) 0.33805(13) 0.0131(4) Uani d . . . 1.0 . .
F F36 0.29472(10) 0.78977(9) 0.30755(8) 0.0173(2) Uani d . . . 1.0 . .
C C41 0.29317(16) 0.46528(15) 0.15304(13) 0.0128(4) Uani d . . . 1.0 . .
C C42 0.18405(17) 0.43623(16) 0.09121(14) 0.0164(4) Uani d . . . 1.0 . .
F F42 0.13250(10) 0.50927(9) 0.10709(9) 0.0218(3) Uani d . . . 1.0 . .
C C43 0.12129(17) 0.33587(17) 0.01245(14) 0.0201(4) Uani d . . . 1.0 . .
F F43 0.01652(11) 0.31425(11) -0.04417(9) 0.0305(3) Uani d . . . 1.0 . .
C C44 0.16794(18) 0.25757(16) -0.00833(14) 0.0199(4) Uani d . . . 1.0 . .
F F44 0.10887(12) 0.15883(10) -0.08462(9) 0.0301(3) Uani d . . . 1.0 . .
C C45 0.27565(18) 0.28108(16) 0.04965(14) 0.0170(4) Uani d . . . 1.0 . .
F F45 0.32196(11) 0.20498(9) 0.02934(9) 0.0245(3) Uani d . . . 1.0 . .
C C46 0.33472(17) 0.38284(15) 0.12784(13) 0.0141(4) Uani d . . . 1.0 . .
F F46 0.43980(10) 0.39770(9) 0.18147(8) 0.0178(2) Uani d . . . 1.0 . .
C C51 0.36897(17) 0.81738(16) 0.04383(14) 0.0154(4) Uani d . . . 1.0 . .
C C52 0.27372(18) 0.83686(17) 0.07574(15) 0.0200(4) Uani d . . . 1.0 . .
H H52 0.2478 0.8152 0.1244 0.024 Uiso calc U . R 1.0 . .
C C53 0.2161(2) 0.88779(18) 0.03714(16) 0.0245(5) Uani d . . . 1.0 . .
H H53 0.1509 0.8998 0.0592 0.029 Uiso calc U . R 1.0 . .
C C54 0.2533(2) 0.92091(18) -0.03310(17) 0.0276(5) Uani d . . . 1.0 . .
H H54 0.215 0.9568 -0.0585 0.033 Uiso calc U . R 1.0 . .
C C55 0.3470(2) 0.9010(2) -0.06581(17) 0.0316(5) Uani d . . . 1.0 . .
H H55 0.3726 0.9226 -0.1146 0.038 Uiso calc U . R 1.0 . .
C C56 0.40387(19) 0.84971(18) -0.02811(16) 0.0238(5) Uani d . . . 1.0 . .
H H56 0.4678 0.8364 -0.0517 0.029 Uiso calc U . R 1.0 . .
C C61 0.3997(5) 0.1953(4) 0.2534(4) 0.0417(13) Uani d U P D 0.5647(17) A 1
H H61A 0.3707 0.1784 0.1834 0.05 Uiso calc U P R 0.5647(17) A 1
H H61B 0.3715 0.1262 0.26 0.05 Uiso calc U P R 0.5647(17) A 1
Cl Cl1 0.34107(12) 0.28055(10) 0.32409(9) 0.0425(4) Uani d U P D 0.5647(17) A 1
Cl Cl2 0.5550(3) 0.2513(3) 0.2868(3) 0.0634(10) Uani d U P D 0.5647(17) A 1
C C61A 0.5336(12) 0.2566(11) 0.2777(10) 0.042(4) Uani d U P D 0.4353(17) A 2
H H61C 0.5642 0.2992 0.2409 0.051 Uiso calc U P R 0.4353(17) A 2
H H61D 0.5945 0.2326 0.2982 0.051 Uiso calc U P R 0.4353(17) A 2
Cl Cl1A 0.39967(13) 0.14110(13) 0.20189(12) 0.0360(4) Uani d U P D 0.4353(17) A 2
Cl Cl2A 0.4983(2) 0.33795(13) 0.38370(12) 0.0654(7) Uani d U P D 0.4353(17) A 2
C C62 0.0410(4) 0.2051(3) 0.1899(3) 0.0309(13) Uani d U P D 0.573(7) B 1
H H62A -0.0195 0.2147 0.1495 0.037 Uiso calc U P R 0.573(7) B 1
H H62B 0.1138 0.272 0.2161 0.037 Uiso calc U P R 0.573(7) B 1
Cl Cl3 -0.0095(4) 0.1871(4) 0.2895(3) 0.0367(7) Uani d U P D 0.573(7) B 1
Cl Cl4 0.0704(2) 0.09399(18) 0.11477(16) 0.0265(6) Uani d U P D 0.573(7) B 1
C C62A 0.1170(6) 0.1930(5) 0.2451(5) 0.045(2) Uani d U P D 0.427(7) B 2
H H62C 0.1582 0.2683 0.2533 0.054 Uiso calc U P R 0.427(7) B 2
H H62D 0.1702 0.1749 0.2837 0.054 Uiso calc U P R 0.427(7) B 2
Cl Cl3A -0.0217(7) 0.1759(7) 0.2815(6) 0.080(2) Uani d U P D 0.427(7) B 2
Cl Cl4A 0.0661(6) 0.0962(5) 0.1160(4) 0.087(2) Uani d U P D 0.427(7) B 2

loop_
_atom_site_aniso_label
_atom_site_aniso_U_11
_atom_site_aniso_U_22
_atom_site_aniso_U_33
_atom_site_aniso_U_12
_atom_site_aniso_U_13
_atom_site_aniso_U_23
B1 0.0114(10) 0.0117(10) 0.0118(10) 0.0045(8) 0.0010(8) 0.0047(8)
C1 0.0121(9) 0.0139(9) 0.0093(8) 0.0072(7) 0.0028(7) 0.0047(7)
N1 0.0135(8) 0.0137(8) 0.0111(7) 0.0052(6) 0.0032(6) 0.0090(6)
O1 0.0206(8) 0.0203(8) 0.0174(7) 0.0069(6) 0.0048(6) 0.0146(6)
P1 0.0101(2) 0.0127(2) 0.0090(2) 0.00521(19) 0.00172(17) 0.00489(18)
C2 0.0111(9) 0.0104(9) 0.0103(8) 0.0040(7) 0.0031(7) 0.0027(7)
C3 0.0101(9) 0.0131(9) 0.0125(9) 0.0042(7) 0.0028(7) 0.0053(7)
C4 0.0131(9) 0.0165(10) 0.0129(9) 0.0061(8) 0.0023(7) 0.0069(8)
C5 0.0115(9) 0.0149(9) 0.0118(9) 0.0046(8) 0.0029(7) 0.0073(7)
C6 0.0190(10) 0.0162(10) 0.0174(10) 0.0079(8) 0.0046(8) 0.0086(8)
C7 0.0231(11) 0.0151(10) 0.0188(10) 0.0057(9) 0.0038(8) 0.0071(8)
C8 0.0159(10) 0.0153(10) 0.0163(10) 0.0007(8) -0.0006(8) 0.0065(8)
C9 0.0117(9) 0.0182(10) 0.0171(9) 0.0041(8) 0.0035(7) 0.0104(8)
C10 0.0128(9) 0.0139(9) 0.0098(8) 0.0074(8) 0.0038(7) 0.0042(7)
C11 0.0132(9) 0.0129(9) 0.0104(8) 0.0047(8) 0.0020(7) 0.0059(7)
C12 0.0154(10) 0.0154(9) 0.0139(9) 0.0063(8) 0.0037(7) 0.0081(8)
C13 0.0224(11) 0.0160(10) 0.0124(9) 0.0084(8) 0.0064(8) 0.0064(8)
C14 0.0224(11) 0.0167(10) 0.0124(9) 0.0053(8) -0.0007(8) 0.0072(8)
C15 0.0139(10) 0.0189(10) 0.0190(10) 0.0049(8) -0.0010(8) 0.0081(8)
C16 0.0142(10) 0.0172(10) 0.0152(9) 0.0072(8) 0.0012(8) 0.0080(8)
C17 0.0154(10) 0.0205(10) 0.0172(10) 0.0072(8) 0.0058(8) 0.0018(8)
C18 0.0253(12) 0.0266(12) 0.0145(10) 0.0048(10) -0.0028(9) 0.0038(9)
C19 0.0107(9) 0.0204(10) 0.0241(10) 0.0067(8) 0.0023(8) 0.0072(9)
C21 0.0096(9) 0.0125(9) 0.0138(9) 0.0038(7) 0.0027(7) 0.0053(7)
C22 0.0115(9) 0.0139(9) 0.0128(9) 0.0028(8) 0.0008(7) 0.0041(8)
C23 0.0170(10) 0.0172(10) 0.0146(9) 0.0066(8) 0.0034(8) 0.0016(8)
C24 0.0136(10) 0.0133(9) 0.0226(10) 0.0048(8) -0.0001(8) 0.0032(8)
C25 0.0161(10) 0.0171(10) 0.0186(10) 0.0076(8) -0.0014(8) 0.0070(8)
C26 0.0151(10) 0.0174(10) 0.0159(9) 0.0070(8) 0.0022(8) 0.0080(8)
C27 0.0244(11) 0.0241(11) 0.0116(9) 0.0140(9) 0.0057(8) 0.0060(8)
C28 0.0254(12) 0.0251(12) 0.0260(11) 0.0168(10) -0.0005(9) 0.0017(9)
C29 0.0296(12) 0.0325(12) 0.0188(10) 0.0195(10) 0.0078(9) 0.0164(9)
C31 0.0099(9) 0.0146(9) 0.0116(9) 0.0033(7) 0.0010(7) 0.0055(7)
C32 0.0133(9) 0.0129(9) 0.0148(9) 0.0057(8) 0.0018(7) 0.0056(7)
F32 0.0221(6) 0.0143(6) 0.0232(6) 0.0072(5) 0.0093(5) 0.0106(5)
C33 0.0118(9) 0.0224(10) 0.0168(9) 0.0043(8) 0.0037(7) 0.0133(8)
F33 0.0219(6) 0.0304(7) 0.0278(6) 0.0110(5) 0.0142(5) 0.0220(6)
C34 0.0127(10) 0.0272(11) 0.0143(9) 0.0103(8) 0.0065(8) 0.0094(8)
F34 0.0259(7) 0.0392(8) 0.0242(6) 0.0207(6) 0.0181(5) 0.0177(6)
C35 0.0133(9) 0.0152(9) 0.0158(9) 0.0083(8) 0.0014(7) 0.0041(8)
F35 0.0237(6) 0.0198(6) 0.0260(6) 0.0145(5) 0.0108(5) 0.0085(5)
C36 0.0102(9) 0.0154(9) 0.0141(9) 0.0034(8) 0.0018(7) 0.0084(8)
F36 0.0183(6) 0.0154(6) 0.0243(6) 0.0084(5) 0.0098(5) 0.0122(5)
C41 0.0127(9) 0.0136(9) 0.0108(9) 0.0023(8) 0.0037(7) 0.0063(7)
C42 0.0162(10) 0.0170(10) 0.0173(9) 0.0061(8) 0.0051(8) 0.0089(8)
F42 0.0152(6) 0.0227(6) 0.0257(6) 0.0083(5) -0.0001(5) 0.0094(5)
C43 0.0135(10) 0.0243(11) 0.0151(10) 0.0008(8) -0.0008(8) 0.0077(8)
F43 0.0178(7) 0.0327(7) 0.0256(7) 0.0017(6) -0.0081(5) 0.0075(6)
C44 0.0219(11) 0.0141(10) 0.0119(9) -0.0017(8) 0.0022(8) 0.0014(8)
F44 0.0316(7) 0.0190(6) 0.0176(6) -0.0013(6) -0.0009(5) -0.0035(5)
C45 0.0215(11) 0.0135(9) 0.0157(9) 0.0059(8) 0.0080(8) 0.0059(8)
F45 0.0311(7) 0.0156(6) 0.0232(6) 0.0105(5) 0.0090(5) 0.0030(5)
C46 0.0137(9) 0.0158(10) 0.0121(9) 0.0034(8) 0.0029(7) 0.0075(8)
F46 0.0171(6) 0.0163(6) 0.0186(6) 0.0082(5) 0.0010(5) 0.0058(5)
C51 0.0140(9) 0.0155(9) 0.0141(9) 0.0035(8) -0.0009(7) 0.0070(8)
C52 0.0220(11) 0.0233(11) 0.0181(10) 0.0103(9) 0.0049(8) 0.0113(9)
C53 0.0240(12) 0.0256(11) 0.0282(11) 0.0148(10) 0.0044(9) 0.0125(10)
C54 0.0274(12) 0.0279(12) 0.0322(12) 0.0130(10) -0.0019(10) 0.0190(10)
C55 0.0323(13) 0.0419(14) 0.0325(13) 0.0123(11) 0.0072(10) 0.0308(12)
C56 0.0193(11) 0.0345(13) 0.0263(11) 0.0101(10) 0.0069(9) 0.0222(10)
C61 0.081(4) 0.029(2) 0.030(2) 0.036(3) 0.034(2) 0.010(2)
Cl1 0.0640(9) 0.0422(7) 0.0474(7) 0.0334(6) 0.0353(6) 0.0296(6)
Cl2 0.0559(12) 0.0609(15) 0.077(2) 0.0299(11) 0.0232(11) 0.0265(13)
C61A 0.060(7) 0.034(5) 0.024(4) 0.007(5) 0.012(4) 0.012(4)
Cl1A 0.0411(8) 0.0332(8) 0.0341(9) 0.0122(7) 0.0083(6) 0.0174(7)
Cl2A 0.136(2) 0.0274(8) 0.0320(8) 0.0251(10) 0.0324(10) 0.0154(7)
C62 0.033(2) 0.021(2) 0.038(2) 0.0094(17) 0.0140(19) 0.0106(18)
Cl3 0.0465(12) 0.0542(13) 0.0292(12) 0.0330(10) 0.0256(9) 0.0229(9)
Cl4 0.0438(12) 0.0150(10) 0.0274(11) 0.0143(8) 0.0208(9) 0.0105(8)
C62A 0.047(4) 0.027(3) 0.047(4) 0.008(3) 0.012(3) 0.007(3)
Cl3A 0.101(5) 0.114(5) 0.054(3) 0.065(4) 0.032(3) 0.045(3)
Cl4A 0.132(5) 0.075(3) 0.095(4) 0.068(3) 0.067(3) 0.046(3)

loop_
_atom_type_symbol
_atom_type_description
_atom_type_scat_dispersion_real
_atom_type_scat_dispersion_imag
_atom_type_scat_source
C C 0.0033 0.0016 'International Tables Vol C Tables 4.2.6.8 and 6.1.1.4'
H H 0.0000 0.0000 'International Tables Vol C Tables 4.2.6.8 and 6.1.1.4'
B B 0.0013 0.0007 'International Tables Vol C Tables 4.2.6.8 and 6.1.1.4'
N N 0.0061 0.0033 'International Tables Vol C Tables 4.2.6.8 and 6.1.1.4'
O O 0.0106 0.0060 'International Tables Vol C Tables 4.2.6.8 and 6.1.1.4'
F F 0.0171 0.0103 'International Tables Vol C Tables 4.2.6.8 and 6.1.1.4'
P P 0.1023 0.0942 'International Tables Vol C Tables 4.2.6.8 and 6.1.1.4'
Cl Cl 0.1484 0.1585 'International Tables Vol C Tables 4.2.6.8 and 6.1.1.4'

loop_
_geom_angle_atom_site_label_1
_geom_angle_atom_site_label_2
_geom_angle_atom_site_label_3
_geom_angle
N1 B1 C2 99.57(14)
N1 B1 C31 107.57(14)
C2 B1 C31 118.56(15)
N1 B1 C41 114.36(15)
C2 B1 C41 109.23(14)
C31 B1 C41 107.66(15)
C10 C1 C2 122.29(16)
C10 C1 P1 127.42(14)
C2 C1 P1 109.48(13)
O1 N1 B1 122.00(14)
O1 N1 P1 115.79(11)
B1 N1 P1 122.15(12)
N1 O1 H1 105.1(18)
N1 P1 C1 93.43(8)
N1 P1 C21 108.14(8)
C1 P1 C21 121.04(8)
N1 P1 C11 116.66(8)
C1 P1 C11 109.30(8)
C21 P1 C11 108.17(8)
C3 C2 C1 117.83(16)
C3 C2 B1 127.45(17)
C1 C2 B1 114.72(15)
C2 C3 C4 122.78(17)
C2 C3 H3 118.6
C4 C3 H3 118.6
C3 C4 C51 115.06(16)
C3 C4 C5 111.06(15)
C51 C4 C5 110.84(15)
C3 C4 H4 106.4
C51 C4 H4 106.4
C5 C4 H4 106.4
C10 C5 C6 105.26(14)
C10 C5 C4 112.58(15)
C6 C5 C4 116.95(16)
C10 C5 H5 107.2
C6 C5 H5 107.2
C4 C5 H5 107.2
C7 C6 C5 109.57(16)
C7 C6 H6A 109.8
C5 C6 H6A 109.8
C7 C6 H6B 109.8
C5 C6 H6B 109.8
H6A C6 H6B 108.2
C8 C7 C6 112.96(16)
C8 C7 H7A 109.0
C6 C7 H7A 109.0
C8 C7 H7B 109.0
C6 C7 H7B 109.0
H7A C7 H7B 107.8
C7 C8 C9 111.90(16)
C7 C8 H8A 109.2
C9 C8 H8A 109.2
C7 C8 H8B 109.2
C9 C8 H8B 109.2
H8A C8 H8B 107.9
C10 C9 C8 107.57(15)
C10 C9 H9A 110.2
C8 C9 H9A 110.2
C10 C9 H9B 110.2
C8 C9 H9B 110.2
H9A C9 H9B 108.5
C1 C10 C9 127.84(17)
C1 C10 C5 119.34(16)
C9 C10 C5 111.48(16)
C12 C11 C16 118.84(17)
C12 C11 P1 118.96(14)
C16 C11 P1 122.14(14)
C13 C12 C11 119.27(18)
C13 C12 C17 116.93(17)
C11 C12 C17 123.76(17)
C14 C13 C12 122.43(18)
C14 C13 H13 118.8
C12 C13 H13 118.8
C15 C14 C13 117.48(18)
C15 C14 C18 121.57(19)
C13 C14 C18 120.95(19)
C14 C15 C16 123.26(19)
C14 C15 H15 118.4
C16 C15 H15 118.4
C15 C16 C11 118.53(17)
C15 C16 C19 114.50(17)
C11 C16 C19 126.95(17)
C12 C17 H17A 109.5
C12 C17 H17B 109.5
H17A C17 H17B 109.5
C12 C17 H17C 109.5
H17A C17 H17C 109.5
H17B C17 H17C 109.5
C14 C18 H18A 109.5
C14 C18 H18B 109.5
H18A C18 H18B 109.5
C14 C18 H18C 109.5
H18A C18 H18C 109.5
H18B C18 H18C 109.5
C16 C19 H19A 109.5
C16 C19 H19B 109.5
H19A C19 H19B 109.5
C16 C19 H19C 109.5
H19A C19 H19C 109.5
H19B C19 H19C 109.5
C26 C21 C22 119.56(17)
C26 C21 P1 119.67(14)
C22 C21 P1 120.72(14)
C23 C22 C21 118.71(17)
C23 C22 C27 117.24(17)
C21 C22 C27 124.04(17)
C22 C23 C24 122.67(18)
C22 C23 H23 118.7
C24 C23 H23 118.7
C25 C24 C23 117.60(18)
C25 C24 C28 121.51(19)
C23 C24 C28 120.89(19)
C24 C25 C26 122.66(18)
C24 C25 H25 118.7
C26 C25 H25 118.7
C25 C26 C21 118.54(17)
C25 C26 C29 115.30(17)
C21 C26 C29 126.15(17)
C22 C27 H27A 109.5
C22 C27 H27B 109.5
H27A C27 H27B 109.5
C22 C27 H27C 109.5
H27A C27 H27C 109.5
H27B C27 H27C 109.5
C24 C28 H28A 109.5
C24 C28 H28B 109.5
H28A C28 H28B 109.5
C24 C28 H28C 109.5
H28A C28 H28C 109.5
H28B C28 H28C 109.5
C26 C29 H29A 109.5
C26 C29 H29B 109.5
H29A C29 H29B 109.5
C26 C29 H29C 109.5
H29A C29 H29C 109.5
H29B C29 H29C 109.5
C32 C31 C36 113.20(17)
C32 C31 B1 120.22(16)
C36 C31 B1 126.30(16)
F32 C32 C33 115.01(16)
F32 C32 C31 120.25(16)
C33 C32 C31 124.74(18)
F33 C33 C34 119.98(17)
F33 C33 C32 120.82(18)
C34 C33 C32 119.20(17)
F34 C34 C33 120.55(17)
F34 C34 C35 120.57(18)
C33 C34 C35 118.88(17)
F35 C35 C34 120.13(17)
F35 C35 C36 119.85(17)
C34 C35 C36 120.02(18)
F36 C36 C35 114.78(16)
F36 C36 C31 121.30(16)
C35 C36 C31 123.89(17)
C46 C41 C42 113.27(17)
C46 C41 B1 126.68(16)
C42 C41 B1 120.00(16)
F42 C42 C43 115.62(17)
F42 C42 C41 119.76(17)
C43 C42 C41 124.62(18)
F43 C43 C44 119.96(18)
F43 C43 C42 121.05(19)
C44 C43 C42 118.99(18)
F44 C44 C45 120.21(19)
F44 C44 C43 120.44(18)
C45 C44 C43 119.36(18)
F45 C45 C44 119.60(17)
F45 C45 C46 121.08(18)
C44 C45 C46 119.31(18)
F46 C46 C45 114.88(17)
F46 C46 C41 120.67(16)
C45 C46 C41 124.45(18)
C56 C51 C52 117.89(18)
C56 C51 C4 119.18(18)
C52 C51 C4 122.84(17)
C53 C52 C51 120.84(19)
C53 C52 H52 119.6
C51 C52 H52 119.6
C54 C53 C52 120.4(2)
C54 C53 H53 119.8
C52 C53 H53 119.8
C55 C54 C53 119.1(2)
C55 C54 H54 120.5
C53 C54 H54 120.5
C54 C55 C56 120.6(2)
C54 C55 H55 119.7
C56 C55 H55 119.7
C55 C56 C51 121.2(2)
C55 C56 H56 119.4
C51 C56 H56 119.4
Cl1 C61 Cl2 113.0(3)
Cl1 C61 H61A 109.0
Cl2 C61 H61A 109.0
Cl1 C61 H61B 109.0
Cl2 C61 H61B 109.0
H61A C61 H61B 107.8
Cl1A C61A Cl2A 106.9(7)
Cl1A C61A H61C 110.3
Cl2A C61A H61C 110.3
Cl1A C61A H61D 110.3
Cl2A C61A H61D 110.3
H61C C61A H61D 108.6
Cl4 C62 Cl3 112.3(3)
Cl4 C62 H62A 109.1
Cl3 C62 H62A 109.1
Cl4 C62 H62B 109.1
Cl3 C62 H62B 109.1
H62A C62 H62B 107.9
Cl4A C62A Cl3A 102.1(5)
Cl4A C62A H62C 111.3
Cl3A C62A H62C 111.3
Cl4A C62A H62D 111.3
Cl3A C62A H62D 111.3
H62C C62A H62D 109.2

loop_
_geom_bond_atom_site_label_1
_geom_bond_atom_site_label_2
_geom_bond_distance
B1 N1 1.551(2)
B1 C2 1.625(3)
B1 C31 1.655(3)
B1 C41 1.664(3)
C1 C10 1.346(3)
C1 C2 1.500(2)
C1 P1 1.8101(18)
N1 O1 1.4249(19)
N1 P1 1.6419(16)
O1 H1 0.85(3)
P1 C21 1.8233(19)
P1 C11 1.8260(19)
C2 C3 1.338(3)
C3 C4 1.507(3)
C3 H3 0.95
C4 C51 1.516(3)
C4 C5 1.550(3)
C4 H4 1.0
C5 C10 1.513(2)
C5 C6 1.546(3)
C5 H5 1.0
C6 C7 1.534(3)
C6 H6A 0.99
C6 H6B 0.99
C7 C8 1.533(3)
C7 H7A 0.99
C7 H7B 0.99
C8 C9 1.543(3)
C8 H8A 0.99
C8 H8B 0.99
C9 C10 1.504(3)
C9 H9A 0.99
C9 H9B 0.99
C11 C12 1.420(3)
C11 C16 1.423(3)
C12 C13 1.393(3)
C12 C17 1.506(3)
C13 C14 1.390(3)
C13 H13 0.95
C14 C15 1.382(3)
C14 C18 1.506(3)
C15 C16 1.394(3)
C15 H15 0.95
C16 C19 1.516(3)
C17 H17A 0.98
C17 H17B 0.98
C17 H17C 0.98
C18 H18A 0.98
C18 H18B 0.98
C18 H18C 0.98
C19 H19A 0.98
C19 H19B 0.98
C19 H19C 0.98
C21 C26 1.415(3)
C21 C22 1.420(3)
C22 C23 1.389(3)
C22 C27 1.508(3)
C23 C24 1.392(3)
C23 H23 0.95
C24 C25 1.387(3)
C24 C28 1.510(3)
C25 C26 1.398(3)
C25 H25 0.95
C26 C29 1.517(3)
C27 H27A 0.98
C27 H27B 0.98
C27 H27C 0.98
C28 H28A 0.98
C28 H28B 0.98
C28 H28C 0.98
C29 H29A 0.98
C29 H29B 0.98
C29 H29C 0.98
C31 C32 1.391(3)
C31 C36 1.392(3)
C32 F32 1.357(2)
C32 C33 1.383(3)
C33 F33 1.349(2)
C33 C34 1.375(3)
C34 F34 1.347(2)
C34 C35 1.376(3)
C35 F35 1.347(2)
C35 C36 1.382(3)
C36 F36 1.354(2)
C41 C46 1.384(3)
C41 C42 1.394(3)
C42 F42 1.359(2)
C42 C43 1.381(3)
C43 F43 1.346(2)
C43 C44 1.377(3)
C44 F44 1.348(2)
C44 C45 1.377(3)
C45 F45 1.347(2)
C45 C46 1.384(3)
C46 F46 1.363(2)
C51 C56 1.394(3)
C51 C52 1.396(3)
C52 C53 1.395(3)
C52 H52 0.95
C53 C54 1.385(3)
C53 H53 0.95
C54 C55 1.384(3)
C54 H54 0.95
C55 C56 1.386(3)
C55 H55 0.95
C56 H56 0.95
C61 Cl1 1.717(5)
C61 Cl2 1.761(6)
C61 H61A 0.99
C61 H61B 0.99
C61A Cl1A 1.797(12)
C61A Cl2A 1.798(12)
C61A H61C 0.99
C61A H61D 0.99
C62 Cl4 1.761(5)
C62 Cl3 1.770(5)
C62 H62A 0.99
C62 H62B 0.99
C62A Cl4A 1.817(8)
C62A Cl3A 1.834(9)
C62A H62C 0.99
C62A H62D 0.99

loop_
_geom_hbond_atom_site_label_D
_geom_hbond_atom_site_label_H
_geom_hbond_atom_site_label_A
_geom_hbond_distance_DH
_geom_hbond_distance_HA
_geom_hbond_distance_DA
_geom_hbond_angle_DHA
O1 H1 F46 0.85(3) 2.27(3) 2.9222(18) 133.(2)
O1 H1 Cl1 0.85(3) 2.78(3) 3.4647(19) 139.(2)
O1 H1 Cl2A 0.85(3) 2.65(3) 3.296(2) 134.(2)
C61 H61A F45 0.99 2.54 3.487(5) 160.5
C62 H62B F32 0.99 2.26 3.163(4) 151.4
C62A H62C F32 0.99 2.23 3.171(6) 157.8

loop_
_geom_torsion_atom_site_label_1
_geom_torsion_atom_site_label_2
_geom_torsion_atom_site_label_3
_geom_torsion_atom_site_label_4
_geom_torsion
C2 B1 N1 O1 176.37(14)
C31 B1 N1 O1 52.2(2)
C41 B1 N1 O1 -67.3(2)
C2 B1 N1 P1 -6.54(18)
C31 B1 N1 P1 -130.73(14)
C41 B1 N1 P1 109.76(16)
O1 N1 P1 C1 -174.37(13)
B1 N1 P1 C1 8.37(15)
O1 N1 P1 C21 61.35(14)
B1 N1 P1 C21 -115.91(14)
O1 N1 P1 C11 -60.76(15)
B1 N1 P1 C11 121.98(14)
C10 C1 P1 N1 162.99(17)
C2 C1 P1 N1 -6.79(13)
C10 C1 P1 C21 -83.43(19)
C2 C1 P1 C21 106.79(13)
C10 C1 P1 C11 43.17(19)
C2 C1 P1 C11 -126.60(12)
C10 C1 C2 C3 13.9(3)
P1 C1 C2 C3 -175.73(14)
C10 C1 C2 B1 -166.11(16)
P1 C1 C2 B1 4.29(19)
N1 B1 C2 C3 -179.31(17)
C31 B1 C2 C3 -63.2(2)
C41 B1 C2 C3 60.6(2)
N1 B1 C2 C1 0.67(19)
C31 B1 C2 C1 116.79(18)
C41 B1 C2 C1 -119.45(16)
C1 C2 C3 C4 3.3(3)
B1 C2 C3 C4 -176.71(17)
C2 C3 C4 C51 -158.13(17)
C2 C3 C4 C5 -31.2(2)
C3 C4 C5 C10 42.4(2)
C51 C4 C5 C10 171.66(15)
C3 C4 C5 C6 -79.6(2)
C51 C4 C5 C6 49.6(2)
C10 C5 C6 C7 61.00(19)
C4 C5 C6 C7 -173.18(16)
C5 C6 C7 C8 -54.3(2)
C6 C7 C8 C9 50.0(2)
C7 C8 C9 C10 -52.9(2)
C2 C1 C10 C9 166.40(17)
P1 C1 C10 C9 -2.2(3)
C2 C1 C10 C5 0.8(3)
P1 C1 C10 C5 -167.82(13)
C8 C9 C10 C1 -102.1(2)
C8 C9 C10 C5 64.50(19)
C6 C5 C10 C1 99.10(19)
C4 C5 C10 C1 -29.4(2)
C6 C5 C10 C9 -68.75(18)
C4 C5 C10 C9 162.77(15)
N1 P1 C11 C12 -30.23(18)
C1 P1 C11 C12 74.05(16)
C21 P1 C11 C12 -152.33(14)
N1 P1 C11 C16 152.52(15)
C1 P1 C11 C16 -103.20(16)
C21 P1 C11 C16 30.42(18)
C16 C11 C12 C13 -4.0(3)
P1 C11 C12 C13 178.64(14)
C16 C11 C12 C17 173.78(18)
P1 C11 C12 C17 -3.6(3)
C11 C12 C13 C14 0.5(3)
C17 C12 C13 C14 -177.44(18)
C12 C13 C14 C15 2.7(3)
C12 C13 C14 C18 -178.18(19)
C13 C14 C15 C16 -2.4(3)
C18 C14 C15 C16 178.45(19)
C14 C15 C16 C11 -1.0(3)
C14 C15 C16 C19 177.70(18)
C12 C11 C16 C15 4.2(3)
P1 C11 C16 C15 -178.50(14)
C12 C11 C16 C19 -174.30(18)
P1 C11 C16 C19 3.0(3)
N1 P1 C21 C26 -80.20(16)
C1 P1 C21 C26 174.10(14)
C11 P1 C21 C26 46.98(17)
N1 P1 C21 C22 97.07(16)
C1 P1 C21 C22 -8.63(19)
C11 P1 C21 C22 -135.74(15)
C26 C21 C22 C23 -5.5(3)
P1 C21 C22 C23 177.26(15)
C26 C21 C22 C27 173.24(18)
P1 C21 C22 C27 -4.0(3)
C21 C22 C23 C24 1.9(3)
C27 C22 C23 C24 -176.92(19)
C22 C23 C24 C25 2.4(3)
C22 C23 C24 C28 -178.25(19)
C23 C24 C25 C26 -3.3(3)
C28 C24 C25 C26 177.4(2)
C24 C25 C26 C21 -0.3(3)
C24 C25 C26 C29 -179.32(19)
C22 C21 C26 C25 4.7(3)
P1 C21 C26 C25 -178.01(15)
C22 C21 C26 C29 -176.38(19)
P1 C21 C26 C29 0.9(3)
N1 B1 C31 C32 -70.3(2)
C2 B1 C31 C32 177.88(16)
C41 B1 C31 C32 53.4(2)
N1 B1 C31 C36 103.2(2)
C2 B1 C31 C36 -8.6(3)
C41 B1 C31 C36 -133.14(18)
C36 C31 C32 F32 177.17(16)
B1 C31 C32 F32 -8.5(3)
C36 C31 C32 C33 -2.2(3)
B1 C31 C32 C33 172.10(18)
F32 C32 C33 F33 0.3(3)
C31 C32 C33 F33 179.75(17)
F32 C32 C33 C34 -179.43(16)
C31 C32 C33 C34 0.0(3)
F33 C33 C34 F34 2.1(3)
C32 C33 C34 F34 -178.13(17)
F33 C33 C34 C35 -178.09(17)
C32 C33 C34 C35 1.7(3)
F34 C34 C35 F35 -0.1(3)
C33 C34 C35 F35 -179.88(17)
F34 C34 C35 C36 178.85(17)
C33 C34 C35 C36 -1.0(3)
F35 C35 C36 F36 -0.3(3)
C34 C35 C36 F36 -179.24(16)
F35 C35 C36 C31 177.39(16)
C34 C35 C36 C31 -1.5(3)
C32 C31 C36 F36 -179.46(16)
B1 C31 C36 F36 6.6(3)
C32 C31 C36 C35 3.0(3)
B1 C31 C36 C35 -170.93(18)
N1 B1 C41 C46 -11.5(3)
C2 B1 C41 C46 99.1(2)
C31 B1 C41 C46 -130.97(19)
N1 B1 C41 C42 171.40(16)
C2 B1 C41 C42 -78.0(2)
C31 B1 C41 C42 51.9(2)
C46 C41 C42 F42 -179.92(16)
B1 C41 C42 F42 -2.5(3)
C46 C41 C42 C43 0.3(3)
B1 C41 C42 C43 177.74(18)
F42 C42 C43 F43 0.5(3)
C41 C42 C43 F43 -179.67(18)
F42 C42 C43 C44 179.95(17)
C41 C42 C43 C44 -0.2(3)
F43 C43 C44 F44 -0.6(3)
C42 C43 C44 F44 179.97(18)
F43 C43 C44 C45 179.43(18)
C42 C43 C44 C45 0.0(3)
F44 C44 C45 F45 0.4(3)
C43 C44 C45 F45 -179.67(17)
F44 C44 C45 C46 -179.79(17)
C43 C44 C45 C46 0.2(3)
F45 C45 C46 F46 -0.9(3)
C44 C45 C46 F46 179.22(16)
F45 C45 C46 C41 179.71(17)
C44 C45 C46 C41 -0.1(3)
C42 C41 C46 F46 -179.41(16)
B1 C41 C46 F46 3.3(3)
C42 C41 C46 C45 -0.1(3)
B1 C41 C46 C45 -177.35(18)
C3 C4 C51 C56 -155.09(18)
C5 C4 C51 C56 77.9(2)
C3 C4 C51 C52 28.4(3)
C5 C4 C51 C52 -98.6(2)
C56 C51 C52 C53 -0.4(3)
C4 C51 C52 C53 176.10(19)
C51 C52 C53 C54 -0.6(3)
C52 C53 C54 C55 1.2(3)
C53 C54 C55 C56 -0.7(4)
C54 C55 C56 C51 -0.3(4)
C52 C51 C56 C55 0.9(3)
C4 C51 C56 C55 -175.8(2)
